data_7056029
loop_
_publ_author_name
'Wang, Ning'
'Yang, Jin-Chuang'
'Chen, Li-Dong'
'Li, Jia'
'An, Yue'
'L\"u, Cheng-Wei'
'Tian, Yun-Qi'

_publ_section_title
;
 Efficient synthesis of diethyl benzo[c]cinoline-3,8-dicarboxylate for
 fluorescence quenching materials
;
_journal_issue 7
_journal_name_full 'New J. Chem.'
_journal_page_first 2786
_journal_paper_doi 10.1039/C6NJ03989H
_journal_volume 41
_journal_year 2017
_chemical_formula_moiety 'C18 H16 N2 O4'
_chemical_formula_sum 'C18 H16 N2 O4'
_chemical_formula_weight 324.33
_space_group_crystal_system monoclinic
_space_group_IT_number 15
_space_group_name_Hall '-C 2yc'
_space_group_name_H-M_alt 'C 1 2/c 1'
_symmetry_space_group_name_Hall '-C 2yc'
_symmetry_space_group_name_H-M 'C 1 2/c 1'
_atom_sites_solution_hydrogens geom
_audit_creation_date 2016-09-02
_audit_creation_method
;
Olex2 1.2-beta
(compiled 2016.08.25 svn.r3337 for OlexSys, GUI svn.r5221)
;
_audit_update_record
;
2016-09-20 deposited with the CCDC.
2017-02-28 downloaded from the CCDC.
;
_cell_angle_alpha 90
_cell_angle_beta 95.038(8)
_cell_angle_gamma 90
_cell_formula_units_Z 4
_cell_length_a 28.220(11)
_cell_length_b 7.030(3)
_cell_length_c 8.168(3)
_cell_measurement_reflns_used 647
_cell_measurement_temperature 296(2)
_cell_measurement_theta_max 20.468
_cell_measurement_theta_min 2.898
_cell_volume 1614.2(11)
_computing_cell_refinement 'SAINT v8.34A (Bruker, 2013)'
_computing_data_reduction 'SAINT v8.34A (Bruker, 2013)'
_computing_molecular_graphics 'Olex2 (Dolomanov et al., 2009)'
_computing_publication_material 'Olex2 (Dolomanov et al., 2009)'
_computing_structure_refinement 'ShelXL (Sheldrick, 2015)'
_computing_structure_solution 'ShelXT (Sheldrick, 2015)'
_diffrn_ambient_temperature 296.15
_diffrn_measured_fraction_theta_full 0.999
_diffrn_measured_fraction_theta_max 0.978
_diffrn_measurement_device_type 'Bruker P4'
_diffrn_radiation_type MoK\a
_diffrn_radiation_wavelength 0.71073
_diffrn_reflns_av_R_equivalents 0.0387
_diffrn_reflns_av_unetI/netI 0.0498
_diffrn_reflns_Laue_measured_fraction_full 0.999
_diffrn_reflns_Laue_measured_fraction_max 0.978
_diffrn_reflns_limit_h_max 37
_diffrn_reflns_limit_h_min -27
_diffrn_reflns_limit_k_max 9
_diffrn_reflns_limit_k_min -9
_diffrn_reflns_limit_l_max 10
_diffrn_reflns_limit_l_min -10
_diffrn_reflns_number 4992
_diffrn_reflns_point_group_measured_fraction_full 0.999
_diffrn_reflns_point_group_measured_fraction_max 0.978
_diffrn_reflns_theta_full 26.000
_diffrn_reflns_theta_max 28.281
_diffrn_reflns_theta_min 2.898
_exptl_absorpt_coefficient_mu 0.096
_exptl_absorpt_correction_T_max 0.7457
_exptl_absorpt_correction_T_min 0.6373
_exptl_absorpt_correction_type multi-scan
_exptl_absorpt_process_details
;
SADABS-2014/5 (Bruker,2014/5) was used for absorption correction.
wR2(int) was 0.0684 before and 0.0423 after correction.
The Ratio of minimum to maximum transmission is 0.8546.
The \l/2 correction factor is 0.00150.
;
_exptl_crystal_colour colourless
_exptl_crystal_colour_primary colourless
_exptl_crystal_density_diffrn 1.335
_exptl_crystal_description block
_exptl_crystal_F_000 680
_refine_diff_density_max 0.160
_refine_diff_density_min -0.170
_refine_diff_density_rms 0.035
_refine_ls_extinction_method none
_refine_ls_goodness_of_fit_ref 0.980
_refine_ls_hydrogen_treatment constr
_refine_ls_matrix_type full
_refine_ls_number_parameters 119
_refine_ls_number_reflns 1964
_refine_ls_number_restraints 0
_refine_ls_restrained_S_all 0.980
_refine_ls_R_factor_all 0.1497
_refine_ls_R_factor_gt 0.0576
_refine_ls_shift/su_max 0.000
_refine_ls_shift/su_mean 0.000
_refine_ls_structure_factor_coef Fsqd
_refine_ls_weighting_details 'w=1/[\s^2^(Fo^2^)+(0.0879P)^2^+0.0583P] where P=(Fo^2^+2Fc^2^)/3'
_refine_ls_weighting_scheme calc
_refine_ls_wR_factor_gt 0.1525
_refine_ls_wR_factor_ref 0.1969
_reflns_Friedel_coverage 0.000
_reflns_number_gt 806
_reflns_number_total 1964
_reflns_threshold_expression 'I > 2\s(I)'
_cod_data_source_file c6nj03989h2.cif
_cod_data_source_block 20151231b_0m
_cod_depositor_comments 'Adding full bibliography for 7056029--7056030.cif.'
_cod_database_code 7056029
_shelx_space_group_comment
;
The symmetry employed for this shelxl refinement is uniquely defined
by the following loop, which should always be used as a source of
symmetry information in preference to the above space-group names.
They are only intended as comments.
;
_olex2_refinement_description
;
1. Fixed Uiso
 At 1.2 times of:
  All C(H) groups, All C(H,H) groups
 At 1.5 times of:
  All C(H,H,H) groups
2. Others
 Fixed Sof: N1(0.5) N2(0.5) H3(0.5) H5(0.5)
3.a Secondary CH2 refined with riding coordinates:
 C8(H8A,H8B)
3.b Aromatic/amide H refined with riding coordinates:
 C2(H2), C3(H3), C5(H5), C6(H6)
3.c Idealised Me refined as rotating group:
 C9(H9A,H9B,H9C)
;
_shelx_shelxl_version_number 2014/7
_olex2_submission_special_instructions 'No special instructions were received'

loop_
_space_group_symop_operation_xyz
'x, y, z'
'-x, y, -z+1/2'
'x+1/2, y+1/2, z'
'-x+1/2, y+1/2, -z+1/2'
'-x, -y, -z'
'x, -y, z-1/2'
'-x+1/2, -y+1/2, -z'
'x+1/2, -y+1/2, z-1/2'

loop_
_atom_site_label
_atom_site_type_symbol
_atom_site_fract_x
_atom_site_fract_y
_atom_site_fract_z
_atom_site_U_iso_or_equiv
_atom_site_adp_type
_atom_site_occupancy
_atom_site_site_symmetry_order
_atom_site_calc_flag
_atom_site_refinement_flags_posn
_atom_site_refinement_flags_occupancy
_atom_site_disorder_assembly
_atom_site_disorder_group
O1 O 0.65808(5) 0.7718(2) 0.1914(2) 0.0709(6) Uani 1 1 d . . . .
O2 O 0.67805(7) 0.4659(3) 0.2136(3) 0.1018(8) Uani 1 1 d . . . .
N1 N 0.51272(15) 0.8232(6) 0.4801(6) 0.0703(12) Uani 0.5 1 d . P A 1
N2 N 0.47274(15) 0.7969(5) 0.5500(5) 0.0712(12) Uani 0.5 1 d . P A 1
C1 C 0.60591(8) 0.5699(4) 0.3128(3) 0.0633(7) Uani 1 1 d . . . .
C2 C 0.57923(9) 0.7249(4) 0.3571(3) 0.0708(8) Uani 1 1 d . . . .
H2 H 0.5893 0.8477 0.3362 0.085 Uiso 1 1 calc R . . .
C3 C 0.53802(9) 0.6974(5) 0.4316(3) 0.0835(9) Uani 1 1 d . . . .
H3 H 0.5209 0.8025 0.4623 0.100 Uiso 0.5 1 calc R P A 2
C4 C 0.52125(10) 0.5150(6) 0.4622(3) 0.0920(10) Uani 1 1 d . . . .
C5 C 0.54798(12) 0.3630(6) 0.4141(4) 0.0942(10) Uani 1 1 d . . . .
H5 H 0.5374 0.2400 0.4315 0.113 Uiso 0.5 1 calc R P B 2
C6 C 0.58967(10) 0.3877(4) 0.3415(3) 0.0765(8) Uani 1 1 d . . . .
H6 H 0.6070 0.2825 0.3116 0.092 Uiso 1 1 calc R . . .
C7 C 0.65095(10) 0.5930(4) 0.2356(3) 0.0690(7) Uani 1 1 d . . . .
C8 C 0.70122(9) 0.8103(4) 0.1138(4) 0.0795(9) Uani 1 1 d . . . .
H8A H 0.7026 0.7301 0.0177 0.095 Uiso 1 1 calc R . . .
H8B H 0.7288 0.7831 0.1897 0.095 Uiso 1 1 calc R . . .
C9 C 0.70118(11) 1.0116(4) 0.0657(4) 0.0960(10) Uani 1 1 d . . . .
H9A H 0.6739 1.0370 -0.0099 0.144 Uiso 1 1 calc GR . . .
H9B H 0.7297 1.0395 0.0141 0.144 Uiso 1 1 calc GR . . .
H9C H 0.6999 1.0899 0.1616 0.144 Uiso 1 1 calc GR . . .

loop_
_atom_site_aniso_label
_atom_site_aniso_U_11
_atom_site_aniso_U_22
_atom_site_aniso_U_33
_atom_site_aniso_U_23
_atom_site_aniso_U_13
_atom_site_aniso_U_12
O1 0.0618(11) 0.0653(12) 0.0883(13) -0.0002(9) 0.0218(9) -0.0011(9)
O2 0.0884(14) 0.0729(13) 0.149(2) 0.0042(12) 0.0386(14) 0.0181(11)
N1 0.064(3) 0.055(3) 0.094(3) 0.001(2) 0.018(2) 0.002(2)
N2 0.075(3) 0.045(3) 0.094(3) 0.004(2) 0.010(2) -0.003(2)
C1 0.0548(15) 0.0637(17) 0.0712(17) 0.0021(13) 0.0045(13) -0.0029(13)
C2 0.0614(16) 0.0702(18) 0.0807(18) 0.0019(14) 0.0062(14) -0.0054(13)
C3 0.0528(16) 0.121(3) 0.0772(19) -0.0015(19) 0.0080(14) -0.0018(18)
C4 0.0600(17) 0.153(3) 0.062(2) 0.011(2) -0.0002(15) -0.029(2)
C5 0.086(2) 0.117(3) 0.077(2) 0.026(2) -0.0114(18) -0.052(2)
C6 0.0760(19) 0.072(2) 0.080(2) 0.0016(14) -0.0009(15) -0.0102(14)
C7 0.0649(17) 0.0581(17) 0.0840(19) -0.0029(14) 0.0071(14) 0.0010(14)
C8 0.0644(16) 0.082(2) 0.096(2) -0.0002(16) 0.0277(15) -0.0025(14)
C9 0.092(2) 0.091(2) 0.109(3) 0.0229(18) 0.0275(19) 0.0011(17)

loop_
_atom_type_symbol
_atom_type_description
_atom_type_scat_dispersion_real
_atom_type_scat_dispersion_imag
_atom_type_scat_source
C C 0.0033 0.0016 'International Tables Vol C Tables 4.2.6.8 and 6.1.1.4'
H H 0.0000 0.0000 'International Tables Vol C Tables 4.2.6.8 and 6.1.1.4'
N N 0.0061 0.0033 'International Tables Vol C Tables 4.2.6.8 and 6.1.1.4'
O O 0.0106 0.0060 'International Tables Vol C Tables 4.2.6.8 and 6.1.1.4'

loop_
_geom_angle_atom_site_label_1
_geom_angle_atom_site_label_2
_geom_angle_atom_site_label_3
_geom_angle
_geom_angle_site_symmetry_1
_geom_angle_site_symmetry_3
C7 O1 C8 116.7(2) . .
C3 N1 N2 125.7(4) . .
C5 N2 N1 129.1(4) 5_666 .
C2 C1 C7 122.1(2) . .
C6 C1 C2 119.0(2) . .
C6 C1 C7 118.9(2) . .
C1 C2 H2 119.9 . .
C3 C2 C1 120.3(3) . .
C3 C2 H2 119.9 . .
N1 C3 C2 125.6(4) . .
N1 C3 C4 112.9(3) . .
C2 C3 H3 119.3 . .
C2 C3 C4 121.5(3) . .
C4 C3 H3 119.3 . .
C3 C4 C4 122.0(5) . 5_666
C5 C4 C3 117.1(3) . .
C5 C4 C4 120.9(5) . 5_666
N2 C5 C4 109.5(4) 5_666 .
N2 C5 C6 128.3(4) 5_666 .
C4 C5 H5 118.9 . .
C6 C5 C4 122.2(3) . .
C6 C5 H5 118.9 . .
C1 C6 H6 120.1 . .
C5 C6 C1 119.8(3) . .
C5 C6 H6 120.1 . .
O1 C7 C1 112.1(2) . .
O2 C7 O1 123.4(3) . .
O2 C7 C1 124.5(3) . .
O1 C8 H8A 110.0 . .
O1 C8 H8B 110.0 . .
O1 C8 C9 108.4(2) . .
H8A C8 H8B 108.4 . .
C9 C8 H8A 110.0 . .
C9 C8 H8B 110.0 . .
C8 C9 H9A 109.5 . .
C8 C9 H9B 109.5 . .
C8 C9 H9C 109.5 . .
H9A C9 H9B 109.5 . .
H9A C9 H9C 109.5 . .
H9B C9 H9C 109.5 . .

loop_
_geom_bond_atom_site_label_1
_geom_bond_atom_site_label_2
_geom_bond_distance
_geom_bond_site_symmetry_2
O1 C7 1.328(3) .
O1 C8 1.446(3) .
O2 C7 1.200(3) .
N1 N2 1.322(6) .
N1 C3 1.224(5) .
N2 C5 1.312(5) 5_666
C1 C2 1.390(3) .
C1 C6 1.388(4) .
C1 C7 1.476(4) .
C2 H2 0.9300 .
C2 C3 1.373(4) .
C3 H3 0.9300 .
C3 C4 1.397(4) .
C4 C4 1.413(6) 5_666
C4 C5 1.385(5) .
C5 N2 1.312(5) 5_666
C5 H5 0.9300 .
C5 C6 1.374(4) .
C6 H6 0.9300 .
C8 H8A 0.9700 .
C8 H8B 0.9700 .
C8 C9 1.469(4) .
C9 H9A 0.9600 .
C9 H9B 0.9600 .
C9 H9C 0.9600 .

loop_
_geom_torsion_atom_site_label_1
_geom_torsion_atom_site_label_2
_geom_torsion_atom_site_label_3
_geom_torsion_atom_site_label_4
_geom_torsion
_geom_torsion_site_symmetry_1
_geom_torsion_site_symmetry_4
N1 C3 C4 C4 1.5(5) . 5_666
N1 C3 C4 C5 -179.0(3) . .
N2 N1 C3 C2 179.1(4) . .
N2 N1 C3 C4 -2.0(6) . .
N2 C5 C6 C1 179.8(3) 5_666 .
C1 C2 C3 N1 177.6(3) . .
C1 C2 C3 C4 -1.2(4) . .
C2 C1 C6 C5 -0.6(4) . .
C2 C1 C7 O1 -10.1(4) . .
C2 C1 C7 O2 170.5(3) . .
C2 C3 C4 C4 -179.6(3) . 5_666
C2 C3 C4 C5 0.0(4) . .
C3 N1 N2 C5 1.6(8) . 5_666
C3 C4 C5 N2 -179.4(3) . 5_666
C3 C4 C5 C6 1.0(4) . .
C4 C4 C5 N2 0.1(5) 5_666 5_666
C4 C4 C5 C6 -179.5(3) 5_666 .
C4 C5 C6 C1 -0.7(4) . .
C6 C1 C2 C3 1.5(4) . .
C6 C1 C7 O1 169.7(2) . .
C6 C1 C7 O2 -9.8(4) . .
C7 O1 C8 C9 176.7(2) . .
C7 C1 C2 C3 -178.7(2) . .
C7 C1 C6 C5 179.6(2) . .
C8 O1 C7 O2 -0.3(4) . .
C8 O1 C7 C1 -179.8(2) . .
